data_4072556
loop_
_publ_author_name
'Yliheikkil\"a, Katariina'
'Axenov, Kirill'
'R\"ais\"anen, Minna T.'
'Klinga, Martti'
'Lankinen, Mikko P.'
'Kettunen, Mika'
'Leskel\"a, Markku'
'Repo, Timo'

_publ_section_title
;
 Manganese(II) Complexes in Ethene Polymerization
;
_journal_issue 4
_journal_name_full Organometallics
_journal_page_first 980
_journal_paper_doi 10.1021/om0608105
_journal_volume 26
_journal_year 2007
_chemical_formula_moiety 'C26 H24 Cl2 Mn N4, C H2 Cl2'
_chemical_formula_sum 'C27 H26 Cl4 Mn N4'
_chemical_formula_weight 603.26
_chemical_name_systematic
; 
 dichloro(N,N'-di(quinoline-2-methylene)diiminocyclohexane)manganese(II) 
 dichloromethane 
;
_space_group_IT_number 4
_symmetry_cell_setting monoclinic
_symmetry_space_group_name_Hall 'P 2yb'
_symmetry_space_group_name_H-M 'P 1 21 1'
_atom_sites_solution_hydrogens geom
_atom_sites_solution_primary direct
_atom_sites_solution_secondary difmap
_audit_creation_method SHELX97
_cell_angle_alpha 90.00
_cell_angle_beta 107.78(3)
_cell_angle_gamma 90.00
_cell_formula_units_Z 4
_cell_length_a 9.249(2)
_cell_length_b 27.100(4)
_cell_length_c 11.653(2)
_cell_measurement_reflns_used 33704
_cell_measurement_temperature 173(2)
_cell_measurement_theta_max 25.09
_cell_measurement_theta_min 2.76
_cell_volume 2781.3(10)
_computing_cell_refinement 'COLLECT (Nonius, 2002)'
_computing_data_collection 'COLLECT (Nonius, 2002)'
_computing_data_reduction 'COLLECT (Nonius, 2002)'
_computing_molecular_graphics 'SHELXTL (Sheldrick, 1997)'
_computing_publication_material 'SHELX97 (Sheldrick, 1997)'
_computing_structure_refinement 'SHELX97 (Sheldrick, 1997)'
_computing_structure_solution 'SHELX97 (Sheldrick, 1997)'
_diffrn_ambient_temperature 173(2)
_diffrn_measured_fraction_theta_full 0.989
_diffrn_measured_fraction_theta_max 0.989
_diffrn_measurement_device_type KappaCCD
_diffrn_measurement_method 'phi & omega scans'
_diffrn_radiation_monochromator graphite
_diffrn_radiation_source 'fine-focus sealed tube'
_diffrn_radiation_type MoK\a
_diffrn_radiation_wavelength 0.71073
_diffrn_reflns_av_R_equivalents 0.0913
_diffrn_reflns_av_sigmaI/netI 0.1144
_diffrn_reflns_limit_h_max 10
_diffrn_reflns_limit_h_min -10
_diffrn_reflns_limit_k_max 32
_diffrn_reflns_limit_k_min -32
_diffrn_reflns_limit_l_max 13
_diffrn_reflns_limit_l_min -13
_diffrn_reflns_number 33704
_diffrn_reflns_theta_full 25.09
_diffrn_reflns_theta_max 25.09
_diffrn_reflns_theta_min 2.76
_exptl_absorpt_coefficient_mu 0.883
_exptl_absorpt_correction_T_max 0.9408
_exptl_absorpt_correction_T_min 0.8295
_exptl_absorpt_correction_type multi-scan
_exptl_absorpt_process_details 'SADABS (Sheldrick, 1996)'
_exptl_crystal_colour yellow
_exptl_crystal_density_diffrn 1.441
_exptl_crystal_density_method 'not measured'
_exptl_crystal_description plate
_exptl_crystal_F_000 1236
_exptl_crystal_size_max 0.22
_exptl_crystal_size_mid 0.16
_exptl_crystal_size_min 0.07
_refine_diff_density_max 0.387
_refine_diff_density_min -0.394
_refine_diff_density_rms 0.075
_refine_ls_abs_structure_details 'Flack H D (1983), Acta Cryst. A39, 876-881'
_refine_ls_abs_structure_Flack 0.03(2)
_refine_ls_extinction_method none
_refine_ls_goodness_of_fit_ref 1.016
_refine_ls_hydrogen_treatment constr
_refine_ls_matrix_type full
_refine_ls_number_parameters 649
_refine_ls_number_reflns 9687
_refine_ls_number_restraints 7
_refine_ls_restrained_S_all 1.017
_refine_ls_R_factor_all 0.1071
_refine_ls_R_factor_gt 0.0555
_refine_ls_shift/su_max 0.000
_refine_ls_shift/su_mean 0.000
_refine_ls_structure_factor_coef Fsqd
_refine_ls_weighting_details 'calc w=1/[\s^2^(Fo^2^)+(0.0417P)^2^+0.6833P] where P=(Fo^2^+2Fc^2^)/3'
_refine_ls_weighting_scheme calc
_refine_ls_wR_factor_gt 0.0989
_refine_ls_wR_factor_ref 0.1142
_reflns_number_gt 6352
_reflns_number_total 9687
_reflns_threshold_expression >2sigma(I)
_cod_data_source_file om0608105si20061121_085220.cif
_cod_data_source_block KYMn2
_cod_original_cell_volume 2781.3(9)
_cod_original_sg_symbol_H-M 'P 21'
_cod_database_code 4072556

loop_
_symmetry_equiv_pos_as_xyz
'x, y, z'
'-x, y+1/2, -z'

loop_
_atom_site_label
_atom_site_type_symbol
_atom_site_fract_x
_atom_site_fract_y
_atom_site_fract_z
_atom_site_U_iso_or_equiv
_atom_site_adp_type
_atom_site_occupancy
_atom_site_symmetry_multiplicity
_atom_site_calc_flag
_atom_site_refinement_flags
Mn1 Mn 0.28454(9) 0.74994(3) 0.49113(9) 0.0287(3) Uani 1 1 d .
Cl1 Cl 0.27369(15) 0.79188(6) 0.66998(16) 0.0373(5) Uani 1 1 d .
Cl2 Cl 0.32519(16) 0.77405(6) 0.30454(16) 0.0390(5) Uani 1 1 d .
N1 N 0.5660(5) 0.7627(2) 0.5728(5) 0.0295(14) Uani 1 1 d .
C1 C 0.6485(6) 0.8062(3) 0.5810(6) 0.0287(17) Uani 1 1 d .
N2 N 0.4069(5) 0.67770(19) 0.5634(5) 0.0282(14) Uani 1 1 d .
C2 C 0.5708(7) 0.8513(3) 0.5531(6) 0.0398(19) Uani 1 1 d .
H2A H 0.4630 0.8520 0.5299 0.048 Uiso 1 1 calc R
N3 N 0.1121(5) 0.68637(18) 0.4411(5) 0.0247(12) Uani 1 1 d .
C3 C 0.6512(7) 0.8950(3) 0.5593(7) 0.045(2) Uani 1 1 d .
H3A H 0.5977 0.9253 0.5403 0.054 Uiso 1 1 calc R
N4 N 0.0217(5) 0.78087(19) 0.3988(5) 0.0273(13) Uani 1 1 d .
C4 C 0.8096(8) 0.8949(3) 0.5930(7) 0.0428(19) Uani 1 1 d .
H4A H 0.8628 0.9252 0.5967 0.051 Uiso 1 1 calc R
C5 C 0.8896(7) 0.8511(3) 0.6211(6) 0.0354(18) Uani 1 1 d .
H5A H 0.9973 0.8513 0.6440 0.042 Uiso 1 1 calc R
C6 C 0.8103(6) 0.8058(3) 0.6157(6) 0.0280(17) Uani 1 1 d .
C7 C 0.8868(6) 0.7594(3) 0.6447(6) 0.0368(19) Uani 1 1 d .
H7A H 0.9946 0.7578 0.6685 0.044 Uiso 1 1 calc R
C8 C 0.8021(6) 0.7172(3) 0.6374(6) 0.0348(19) Uani 1 1 d .
H8A H 0.8505 0.6861 0.6571 0.042 Uiso 1 1 calc R
C9 C 0.6419(6) 0.7207(3) 0.6003(6) 0.0253(16) Uani 1 1 d .
C10 C 0.5486(7) 0.6758(3) 0.5983(6) 0.0347(19) Uani 1 1 d .
H10A H 0.5976 0.6451 0.6238 0.042 Uiso 1 1 calc R
C11 C 0.3124(5) 0.6341(2) 0.5695(5) 0.0249(15) Uani 1 1 d .
H11A H 0.2760 0.6386 0.6414 0.030 Uiso 1 1 calc R
C12 C 0.3929(6) 0.5835(2) 0.5832(7) 0.0329(18) Uani 1 1 d .
H12A H 0.4803 0.5832 0.6578 0.039 Uiso 1 1 calc R
H12B H 0.4319 0.5779 0.5140 0.039 Uiso 1 1 calc R
C13 C 0.2806(6) 0.5416(2) 0.5886(6) 0.0325(16) Uani 1 1 d .
H13A H 0.3316 0.5093 0.5915 0.039 Uiso 1 1 calc R
H13B H 0.2515 0.5451 0.6632 0.039 Uiso 1 1 calc R
C14 C 0.1387(6) 0.5429(2) 0.4804(6) 0.0337(16) Uani 1 1 d .
H14A H 0.0671 0.5172 0.4897 0.040 Uiso 1 1 calc R
H14B H 0.1662 0.5354 0.4065 0.040 Uiso 1 1 calc R
C15 C 0.0601(6) 0.5939(2) 0.4666(6) 0.0321(16) Uani 1 1 d .
H15A H -0.0284 0.5943 0.3928 0.038 Uiso 1 1 calc R
H15B H 0.0232 0.6002 0.5366 0.038 Uiso 1 1 calc R
C16 C 0.1733(6) 0.6344(2) 0.4588(5) 0.0261(14) Uani 1 1 d .
H16A H 0.2087 0.6263 0.3881 0.031 Uiso 1 1 calc R
C17 C -0.0278(7) 0.6941(3) 0.3999(6) 0.0331(17) Uani 1 1 d .
H17A H -0.0974 0.6674 0.3859 0.040 Uiso 1 1 calc R
C18 C -0.0850(6) 0.7461(3) 0.3726(6) 0.0267(16) Uani 1 1 d .
C19 C -0.2416(6) 0.7548(3) 0.3262(6) 0.0365(19) Uani 1 1 d .
H19A H -0.3131 0.7286 0.3111 0.044 Uiso 1 1 calc R
C20 C -0.2876(7) 0.8041(3) 0.3032(6) 0.040(2) Uani 1 1 d .
H20A H -0.3929 0.8114 0.2736 0.048 Uiso 1 1 calc R
C21 C -0.1845(7) 0.8417(3) 0.3223(6) 0.0356(19) Uani 1 1 d .
C22 C -0.2225(8) 0.8921(3) 0.3022(7) 0.0403(19) Uani 1 1 d .
H22A H -0.3263 0.9009 0.2685 0.048 Uiso 1 1 calc R
C23 C -0.1150(9) 0.9292(3) 0.3293(7) 0.054(2) Uani 1 1 d .
H23A H -0.1449 0.9627 0.3141 0.065 Uiso 1 1 calc R
C24 C 0.0415(8) 0.9167(3) 0.3805(7) 0.046(2) Uani 1 1 d .
H24A H 0.1167 0.9419 0.4006 0.055 Uiso 1 1 calc R
C25 C 0.0823(7) 0.8682(3) 0.4004(7) 0.0388(19) Uani 1 1 d .
H25A H 0.1868 0.8600 0.4320 0.047 Uiso 1 1 calc R
C26 C -0.0262(6) 0.8301(3) 0.3753(6) 0.0305(17) Uani 1 1 d .
Mn2 Mn 0.75012(9) 0.64867(3) 1.00675(9) 0.0274(3) Uani 1 1 d .
Cl3 Cl 0.76558(15) 0.60319(6) 0.83433(15) 0.0343(4) Uani 1 1 d .
Cl4 Cl 0.70554(15) 0.62386(6) 1.19084(15) 0.0365(4) Uani 1 1 d .
N31 N 0.4690(5) 0.63496(19) 0.9232(4) 0.0260(13) Uani 1 1 d .
N32 N 0.6226(5) 0.7221(2) 0.9654(5) 0.0279(14) Uani 1 1 d .
N33 N 0.9215(5) 0.71117(19) 1.0205(5) 0.0286(13) Uani 1 1 d .
N34 N 1.0155(5) 0.6197(2) 1.1041(5) 0.0288(14) Uani 1 1 d .
C31 C 0.3870(6) 0.5914(3) 0.9143(6) 0.0309(17) Uani 1 1 d .
C32 C 0.4672(6) 0.5450(3) 0.9415(6) 0.0315(17) Uani 1 1 d .
H32A H 0.5745 0.5443 0.9599 0.038 Uiso 1 1 calc R
C33 C 0.3899(7) 0.5020(3) 0.9410(6) 0.0335(17) Uani 1 1 d .
H33A H 0.4443 0.4718 0.9599 0.040 Uiso 1 1 calc R
C34 C 0.2320(7) 0.5018(3) 0.9130(6) 0.0311(17) Uani 1 1 d .
H34A H 0.1804 0.4717 0.9155 0.037 Uiso 1 1 calc R
C35 C 0.1505(6) 0.5448(3) 0.8819(6) 0.0360(19) Uani 1 1 d .
H35A H 0.0428 0.5439 0.8607 0.043 Uiso 1 1 calc R
C36 C 0.2250(6) 0.5907(3) 0.8808(5) 0.0256(16) Uani 1 1 d .
C37 C 0.1495(6) 0.6364(3) 0.8522(6) 0.0342(18) Uani 1 1 d .
H37A H 0.0418 0.6375 0.8288 0.041 Uiso 1 1 calc R
C38 C 0.2300(6) 0.6787(3) 0.8578(6) 0.0312(18) Uani 1 1 d .
H38A H 0.1790 0.7093 0.8360 0.037 Uiso 1 1 calc R
C39 C 0.3912(6) 0.6768(3) 0.8966(6) 0.0305(18) Uani 1 1 d .
C40 C 0.4796(7) 0.7231(3) 0.9169(6) 0.0315(18) Uani 1 1 d .
H40A H 0.4294 0.7538 0.8936 0.038 Uiso 1 1 calc R
C41 C 0.7123(6) 0.7685(2) 0.9954(6) 0.0276(15) Uani 1 1 d .
H41A H 0.7380 0.7732 1.0845 0.033 Uiso 1 1 calc R
C42 C 0.6339(6) 0.8167(2) 0.9360(7) 0.0353(18) Uani 1 1 d .
H42A H 0.6041 0.8134 0.8472 0.042 Uiso 1 1 calc R
H42B H 0.5407 0.8223 0.9591 0.042 Uiso 1 1 calc R
C43 C 0.7392(7) 0.8603(2) 0.9750(6) 0.0371(18) Uani 1 1 d .
H43A H 0.6890 0.8902 0.9322 0.045 Uiso 1 1 calc R
H43B H 0.7592 0.8658 1.0625 0.045 Uiso 1 1 calc R
C44 C 0.8871(7) 0.8527(2) 0.9496(6) 0.0428(18) Uani 1 1 d .
H44A H 0.9546 0.8811 0.9819 0.051 Uiso 1 1 calc R
H44B H 0.8681 0.8518 0.8613 0.051 Uiso 1 1 calc R
C45 C 0.9695(7) 0.8041(2) 1.0060(7) 0.0404(19) Uani 1 1 d .
H45A H 1.0600 0.7990 0.9789 0.048 Uiso 1 1 calc R
H45B H 1.0041 0.8070 1.0949 0.048 Uiso 1 1 calc R
C46 C 0.8627(5) 0.7599(2) 0.9685(6) 0.0290(15) Uani 1 1 d .
H46A H 0.8376 0.7567 0.8790 0.035 Uiso 1 1 calc R
C47 C 1.0614(6) 0.7057(2) 1.0798(6) 0.0310(17) Uani 1 1 d .
H47A H 1.1276 0.7334 1.0971 0.037 Uiso 1 1 calc R
C48 C 1.1197(6) 0.6557(3) 1.1216(6) 0.0301(17) Uani 1 1 d .
C49 C 1.2773(6) 0.6481(3) 1.1726(6) 0.0313(17) Uani 1 1 d .
H49A H 1.3460 0.6750 1.1868 0.038 Uiso 1 1 calc R
C50 C 1.3286(6) 0.6013(3) 1.2010(6) 0.0316(18) Uani 1 1 d .
H50A H 1.4345 0.5955 1.2339 0.038 Uiso 1 1 calc R
C51 C 1.2238(6) 0.5603(3) 1.1819(6) 0.0277(16) Uani 1 1 d .
C52 C 1.2688(7) 0.5105(3) 1.2087(6) 0.0388(19) Uani 1 1 d .
H52A H 1.3732 0.5026 1.2428 0.047 Uiso 1 1 calc R
C53 C 1.1637(7) 0.4743(3) 1.1858(6) 0.0328(17) Uani 1 1 d .
H53A H 1.1959 0.4410 1.2023 0.039 Uiso 1 1 calc R
C54 C 1.0091(7) 0.4844(3) 1.1387(7) 0.0358(18) Uani 1 1 d .
H54A H 0.9371 0.4583 1.1238 0.043 Uiso 1 1 calc R
C55 C 0.9606(6) 0.5330(3) 1.1135(7) 0.0366(18) Uani 1 1 d .
H55A H 0.8552 0.5398 1.0804 0.044 Uiso 1 1 calc R
C56 C 1.0667(6) 0.5727(3) 1.1365(6) 0.0275(17) Uani 1 1 d .
Cl61 Cl 0.6841(3) 0.43709(11) 0.2807(3) 0.0914(9) Uani 1 1 d .
C61 C 0.7234(9) 0.5000(3) 0.3095(9) 0.067(3) Uani 1 1 d .
H61A H 0.8323 0.5058 0.3197 0.080 Uiso 1 1 calc R
H61B H 0.6637 0.5193 0.2388 0.080 Uiso 1 1 calc R
Cl62 Cl 0.6827(2) 0.52118(10) 0.4359(2) 0.0732(7) Uani 1 1 d .
Cl71 Cl 0.6821(4) 0.45945(13) 0.7773(4) 0.1455(16) Uani 1 1 d U
C71 C 0.7104(9) 0.3979(3) 0.8094(9) 0.067(3) Uani 1 1 d .
H71A H 0.8173 0.3892 0.8185 0.080 Uiso 1 1 calc R
H71B H 0.6445 0.3782 0.7419 0.080 Uiso 1 1 calc R
Cl72 Cl 0.6684(2) 0.38298(10) 0.9440(3) 0.0822(8) Uani 1 1 d .

loop_
_atom_site_aniso_label
_atom_site_aniso_U_11
_atom_site_aniso_U_22
_atom_site_aniso_U_33
_atom_site_aniso_U_23
_atom_site_aniso_U_13
_atom_site_aniso_U_12
Mn1 0.0254(5) 0.0239(6) 0.0352(7) 0.0013(5) 0.0068(4) -0.0008(4)
Cl1 0.0301(8) 0.0420(11) 0.0379(12) -0.0013(9) 0.0074(7) -0.0021(7)
Cl2 0.0373(9) 0.0419(12) 0.0371(11) 0.0020(9) 0.0105(8) -0.0048(7)
N1 0.024(3) 0.034(4) 0.031(4) -0.003(3) 0.009(2) -0.005(2)
C1 0.030(4) 0.030(5) 0.026(4) 0.000(3) 0.009(3) -0.003(3)
N2 0.024(3) 0.020(3) 0.036(4) 0.002(3) 0.003(2) 0.001(2)
C2 0.040(4) 0.043(6) 0.037(5) -0.005(4) 0.014(3) 0.000(3)
N3 0.025(3) 0.020(3) 0.024(3) 0.001(2) 0.000(2) 0.004(2)
C3 0.044(4) 0.030(5) 0.064(6) -0.007(4) 0.020(4) -0.004(3)
N4 0.030(3) 0.021(4) 0.031(4) 0.005(3) 0.010(2) 0.004(2)
C4 0.063(5) 0.033(5) 0.037(5) -0.013(4) 0.022(4) -0.017(4)
C5 0.033(3) 0.042(5) 0.032(5) 0.000(4) 0.012(3) -0.008(3)
C6 0.028(3) 0.039(5) 0.019(4) -0.007(3) 0.012(3) -0.006(3)
C7 0.022(3) 0.052(6) 0.034(5) 0.005(4) 0.005(3) -0.005(3)
C8 0.023(3) 0.044(5) 0.037(5) 0.013(4) 0.008(3) 0.005(3)
C9 0.026(3) 0.031(5) 0.020(4) 0.000(3) 0.009(3) 0.000(3)
C10 0.032(4) 0.032(5) 0.039(5) 0.011(4) 0.008(3) 0.015(3)
C11 0.024(3) 0.022(4) 0.028(4) 0.002(3) 0.006(3) -0.002(2)
C12 0.022(3) 0.030(5) 0.045(5) 0.000(4) 0.008(3) -0.002(3)
C13 0.031(3) 0.032(4) 0.031(4) 0.012(3) 0.006(3) 0.007(3)
C14 0.041(4) 0.020(4) 0.036(4) 0.005(3) 0.006(3) -0.005(3)
C15 0.027(3) 0.028(4) 0.035(4) -0.001(3) 0.000(3) -0.003(3)
C16 0.033(3) 0.022(4) 0.024(4) 0.002(3) 0.009(3) 0.000(3)
C17 0.027(4) 0.032(5) 0.034(4) -0.001(3) 0.000(3) -0.006(3)
C18 0.023(3) 0.029(4) 0.028(4) 0.004(4) 0.007(3) 0.001(3)
C19 0.025(3) 0.057(6) 0.025(4) -0.006(4) 0.005(3) -0.003(3)
C20 0.029(4) 0.052(6) 0.035(5) 0.007(4) 0.004(3) 0.019(3)
C21 0.037(4) 0.050(6) 0.020(4) 0.005(4) 0.008(3) 0.013(3)
C22 0.051(4) 0.031(5) 0.030(5) -0.002(4) 0.001(3) 0.019(4)
C23 0.089(6) 0.043(6) 0.032(5) 0.002(4) 0.021(4) 0.032(5)
C24 0.065(5) 0.034(5) 0.045(5) 0.008(4) 0.025(4) 0.016(4)
C25 0.039(4) 0.032(5) 0.047(5) 0.009(4) 0.015(3) 0.007(3)
C26 0.039(4) 0.032(5) 0.021(4) -0.005(3) 0.009(3) -0.004(3)
Mn2 0.0233(5) 0.0247(6) 0.0315(7) 0.0018(5) 0.0046(4) -0.0011(4)
Cl3 0.0254(8) 0.0415(11) 0.0340(11) -0.0038(8) 0.0060(7) 0.0012(6)
Cl4 0.0292(8) 0.0430(11) 0.0347(11) 0.0003(9) 0.0058(7) -0.0074(7)
N31 0.025(3) 0.023(4) 0.028(4) 0.002(3) 0.004(2) 0.003(2)
N32 0.025(3) 0.032(4) 0.026(3) 0.002(3) 0.007(2) -0.001(2)
N33 0.023(3) 0.028(3) 0.034(4) 0.008(3) 0.007(2) 0.003(2)
N34 0.027(3) 0.029(4) 0.030(4) 0.004(3) 0.008(2) 0.003(2)
C31 0.037(4) 0.030(5) 0.026(4) -0.006(4) 0.011(3) -0.003(3)
C32 0.028(3) 0.029(5) 0.039(5) 0.002(4) 0.013(3) 0.004(3)
C33 0.039(4) 0.030(5) 0.030(5) -0.002(4) 0.008(3) 0.005(3)
C34 0.042(4) 0.031(5) 0.023(4) -0.008(4) 0.013(3) -0.010(3)
C35 0.028(3) 0.041(5) 0.040(5) -0.015(4) 0.011(3) -0.013(3)
C36 0.019(3) 0.038(5) 0.017(4) -0.001(3) 0.003(3) -0.005(3)
C37 0.021(3) 0.043(5) 0.036(5) 0.003(4) 0.004(3) 0.000(3)
C38 0.023(3) 0.031(5) 0.037(5) 0.005(4) 0.005(3) 0.008(3)
C39 0.029(4) 0.029(5) 0.033(5) 0.006(4) 0.009(3) 0.003(3)
C40 0.040(4) 0.023(5) 0.029(4) -0.001(3) 0.006(3) -0.002(3)
C41 0.037(3) 0.023(4) 0.020(4) 0.000(3) 0.005(3) -0.005(3)
C42 0.037(4) 0.022(4) 0.052(5) 0.006(4) 0.020(3) 0.008(3)
C43 0.051(4) 0.026(4) 0.035(5) 0.005(3) 0.014(3) -0.005(3)
C44 0.051(4) 0.029(4) 0.045(5) 0.007(4) 0.009(3) -0.010(3)
C45 0.035(4) 0.034(5) 0.048(5) 0.013(4) 0.005(3) -0.012(3)
C46 0.022(3) 0.031(4) 0.030(4) 0.003(3) 0.001(3) 0.002(3)
C47 0.024(3) 0.024(4) 0.042(5) -0.004(3) 0.004(3) -0.005(3)
C48 0.026(3) 0.037(5) 0.028(4) -0.001(4) 0.009(3) -0.011(3)
C49 0.023(3) 0.024(4) 0.046(5) 0.003(4) 0.009(3) 0.004(3)
C50 0.020(3) 0.054(5) 0.020(4) -0.009(4) 0.005(3) -0.005(3)
C51 0.025(3) 0.028(4) 0.033(4) 0.001(3) 0.012(3) 0.004(3)
C52 0.038(4) 0.041(5) 0.035(5) 0.008(4) 0.008(3) 0.017(3)
C53 0.047(4) 0.015(4) 0.039(5) 0.009(3) 0.016(3) 0.010(3)
C54 0.041(4) 0.024(5) 0.045(5) -0.001(4) 0.018(3) -0.004(3)
C55 0.021(3) 0.039(5) 0.049(5) -0.003(4) 0.010(3) -0.003(3)
C56 0.032(4) 0.027(5) 0.025(4) 0.010(3) 0.011(3) 0.003(3)
Cl61 0.1091(19) 0.067(2) 0.102(2) -0.0066(18) 0.0385(16) -0.0099(14)
C61 0.054(5) 0.067(8) 0.090(8) -0.013(6) 0.037(5) -0.009(4)
Cl62 0.0673(13) 0.083(2) 0.0716(18) 0.0042(14) 0.0251(12) 0.0163(11)
Cl71 0.219(3) 0.090(3) 0.188(4) 0.054(3) 0.151(3) 0.070(2)
C71 0.087(6) 0.052(7) 0.070(7) -0.013(6) 0.037(5) -0.011(5)
Cl72 0.0756(14) 0.088(2) 0.097(2) 0.0132(16) 0.0461(14) 0.0113(12)

loop_
_atom_type_symbol
_atom_type_description
_atom_type_scat_dispersion_real
_atom_type_scat_dispersion_imag
_atom_type_scat_source
C C 0.0033 0.0016 'International Tables Vol C Tables 4.2.6.8 and 6.1.1.4'
H H 0.0000 0.0000 'International Tables Vol C Tables 4.2.6.8 and 6.1.1.4'
N N 0.0061 0.0033 'International Tables Vol C Tables 4.2.6.8 and 6.1.1.4'
Cl Cl 0.1484 0.1585 'International Tables Vol C Tables 4.2.6.8 and 6.1.1.4'
Mn Mn 0.3368 0.7283 'International Tables Vol C Tables 4.2.6.8 and 6.1.1.4'

loop_
_geom_angle_atom_site_label_1
_geom_angle_atom_site_label_2
_geom_angle_atom_site_label_3
_geom_angle
N2 Mn1 N3 71.29(18)
N2 Mn1 Cl1 103.42(15)
N3 Mn1 Cl1 111.41(13)
N2 Mn1 Cl2 111.63(15)
N3 Mn1 Cl2 105.18(14)
Cl1 Mn1 Cl2 135.60(7)
N2 Mn1 N4 139.13(18)
N3 Mn1 N4 68.38(17)
Cl1 Mn1 N4 85.49(13)
Cl2 Mn1 N4 85.38(13)
N2 Mn1 N1 68.85(18)
N3 Mn1 N1 139.39(17)
Cl1 Mn1 N1 85.34(13)
Cl2 Mn1 N1 82.83(13)
N4 Mn1 N1 151.99(18)
C9 N1 C1 118.1(5)
C9 N1 Mn1 112.7(4)
C1 N1 Mn1 128.8(4)
N1 C1 C2 119.4(5)
N1 C1 C6 121.3(6)
C2 C1 C6 119.4(6)
C10 N2 C11 121.7(5)
C10 N2 Mn1 120.5(4)
C11 N2 Mn1 117.8(3)
C3 C2 C1 120.1(6)
C3 C2 H2A 119.9
C1 C2 H2A 119.9
C17 N3 C16 120.6(5)
C17 N3 Mn1 121.8(4)
C16 N3 Mn1 117.6(3)
C2 C3 C4 120.9(7)
C2 C3 H3A 119.5
C4 C3 H3A 119.5
C18 N4 C26 117.4(5)
C18 N4 Mn1 114.8(4)
C26 N4 Mn1 127.8(4)
C5 C4 C3 120.4(7)
C5 C4 H4A 119.8
C3 C4 H4A 119.8
C4 C5 C6 120.0(6)
C4 C5 H5A 120.0
C6 C5 H5A 120.0
C5 C6 C1 119.2(6)
C5 C6 C7 122.4(5)
C1 C6 C7 118.3(6)
C8 C7 C6 119.0(5)
C8 C7 H7A 120.5
C6 C7 H7A 120.5
C7 C8 C9 119.2(7)
C7 C8 H8A 120.4
C9 C8 H8A 120.4
N1 C9 C8 124.1(6)
N1 C9 C10 115.9(5)
C8 C9 C10 119.8(6)
N2 C10 C9 121.1(6)
N2 C10 H10A 119.5
C9 C10 H10A 119.5
N2 C11 C16 108.4(5)
N2 C11 C12 116.0(4)
C16 C11 C12 110.3(5)
N2 C11 H11A 107.3
C16 C11 H11A 107.3
C12 C11 H11A 107.3
C11 C12 C13 110.2(4)
C11 C12 H12A 109.6
C13 C12 H12A 109.6
C11 C12 H12B 109.6
C13 C12 H12B 109.6
H12A C12 H12B 108.1
C14 C13 C12 111.7(5)
C14 C13 H13A 109.3
C12 C13 H13A 109.3
C14 C13 H13B 109.3
C12 C13 H13B 109.3
H13A C13 H13B 107.9
C13 C14 C15 111.5(5)
C13 C14 H14A 109.3
C15 C14 H14A 109.3
C13 C14 H14B 109.3
C15 C14 H14B 109.3
H14A C14 H14B 108.0
C16 C15 C14 109.6(5)
C16 C15 H15A 109.7
C14 C15 H15A 109.7
C16 C15 H15B 109.7
C14 C15 H15B 109.7
H15A C15 H15B 108.2
N3 C16 C11 107.8(5)
N3 C16 C15 116.1(4)
C11 C16 C15 111.3(5)
N3 C16 H16A 107.1
C11 C16 H16A 107.1
C15 C16 H16A 107.1
N3 C17 C18 119.6(6)
N3 C17 H17A 120.2
C18 C17 H17A 120.2
N4 C18 C19 125.0(6)
N4 C18 C17 115.2(5)
C19 C18 C17 119.7(6)
C20 C19 C18 117.0(6)
C20 C19 H19A 121.5
C18 C19 H19A 121.5
C21 C20 C19 121.5(6)
C21 C20 H20A 119.2
C19 C20 H20A 119.2
C20 C21 C22 124.7(6)
C20 C21 C26 118.3(7)
C22 C21 C26 116.8(6)
C23 C22 C21 122.8(6)
C23 C22 H22A 118.6
C21 C22 H22A 118.6
C22 C23 C24 119.4(7)
C22 C23 H23A 120.3
C24 C23 H23A 120.3
C25 C24 C23 119.3(7)
C25 C24 H24A 120.3
C23 C24 H24A 120.3
C24 C25 C26 121.9(6)
C24 C25 H25A 119.0
C26 C25 H25A 119.0
N4 C26 C25 119.6(5)
N4 C26 C21 120.6(6)
C25 C26 C21 119.7(7)
N32 Mn2 N33 70.91(17)
N32 Mn2 Cl3 115.42(14)
N33 Mn2 Cl3 102.79(14)
N32 Mn2 Cl4 102.33(14)
N33 Mn2 Cl4 116.65(14)
Cl3 Mn2 Cl4 132.46(7)
N32 Mn2 N34 137.88(19)
N33 Mn2 N34 68.77(17)
Cl3 Mn2 N34 85.24(13)
Cl4 Mn2 N34 85.36(13)
N32 Mn2 N31 68.95(17)
N33 Mn2 N31 138.49(17)
Cl3 Mn2 N31 85.33(13)
Cl4 Mn2 N31 82.24(13)
N34 Mn2 N31 152.64(18)
C39 N31 C31 117.6(5)
C39 N31 Mn2 112.8(4)
C31 N31 Mn2 129.2(4)
C40 N32 C41 121.0(5)
C40 N32 Mn2 120.9(4)
C41 N32 Mn2 118.1(3)
C47 N33 C46 120.6(5)
C47 N33 Mn2 121.2(4)
C46 N33 Mn2 118.0(3)
C48 N34 C56 117.5(5)
C48 N34 Mn2 113.6(4)
C56 N34 Mn2 128.8(4)
N31 C31 C36 122.3(6)
N31 C31 C32 119.4(5)
C36 C31 C32 118.2(6)
C33 C32 C31 120.6(6)
C33 C32 H32A 119.7
C31 C32 H32A 119.7
C32 C33 C34 120.9(6)
C32 C33 H33A 119.5
C34 C33 H33A 119.5
C35 C34 C33 120.5(6)
C35 C34 H34A 119.7
C33 C34 H34A 119.7
C34 C35 C36 121.0(6)
C34 C35 H35A 119.5
C36 C35 H35A 119.5
C37 C36 C35 124.2(5)
C37 C36 C31 117.1(6)
C35 C36 C31 118.7(6)
C38 C37 C36 120.4(5)
C38 C37 H37A 119.8
C36 C37 H37A 119.8
C37 C38 C39 119.4(6)
C37 C38 H38A 120.3
C39 C38 H38A 120.3
N31 C39 C38 123.2(6)
N31 C39 C40 117.0(5)
C38 C39 C40 119.7(6)
N32 C40 C39 120.2(6)
N32 C40 H40A 119.9
C39 C40 H40A 119.9
N32 C41 C46 107.3(5)
N32 C41 C42 117.1(5)
C46 C41 C42 111.5(5)
N32 C41 H41A 106.8
C46 C41 H41A 106.8
C42 C41 H41A 106.8
C43 C42 C41 110.7(5)
C43 C42 H42A 109.5
C41 C42 H42A 109.5
C43 C42 H42B 109.5
C41 C42 H42B 109.5
H42A C42 H42B 108.1
C44 C43 C42 112.1(6)
C44 C43 H43A 109.2
C42 C43 H43A 109.2
C44 C43 H43B 109.2
C42 C43 H43B 109.2
H43A C43 H43B 107.9
C43 C44 C45 113.0(5)
C43 C44 H44A 109.0
C45 C44 H44A 109.0
C43 C44 H44B 109.0
C45 C44 H44B 109.0
H44A C44 H44B 107.8
C46 C45 C44 110.5(5)
C46 C45 H45A 109.5
C44 C45 H45A 109.5
C46 C45 H45B 109.5
C44 C45 H45B 109.5
H45A C45 H45B 108.1
N33 C46 C45 117.2(4)
N33 C46 C41 107.2(4)
C45 C46 C41 111.6(5)
N33 C46 H46A 106.8
C45 C46 H46A 106.8
C41 C46 H46A 106.8
N33 C47 C48 119.3(5)
N33 C47 H47A 120.3
C48 C47 H47A 120.3
N34 C48 C49 123.9(6)
N34 C48 C47 116.3(5)
C49 C48 C47 119.8(5)
C50 C49 C48 118.6(6)
C50 C49 H49A 120.7
C48 C49 H49A 120.7
C49 C50 C51 120.8(5)
C49 C50 H50A 119.6
C51 C50 H50A 119.6
C52 C51 C56 120.2(6)
C52 C51 C50 124.0(6)
C56 C51 C50 115.7(6)
C53 C52 C51 120.2(6)
C53 C52 H52A 119.9
C51 C52 H52A 119.9
C52 C53 C54 121.6(6)
C52 C53 H53A 119.2
C54 C53 H53A 119.2
C53 C54 C55 119.7(6)
C53 C54 H54A 120.2
C55 C54 H54A 120.2
C54 C55 C56 121.0(5)
C54 C55 H55A 119.5
C56 C55 H55A 119.5
N34 C56 C55 119.3(5)
N34 C56 C51 123.2(5)
C55 C56 C51 117.2(6)
Cl62 C61 Cl61 113.6(5)
Cl62 C61 H61A 108.9
Cl61 C61 H61A 108.9
Cl62 C61 H61B 108.9
Cl61 C61 H61B 108.9
H61A C61 H61B 107.7
Cl71 C71 Cl72 110.8(5)
Cl71 C71 H71A 109.5
Cl72 C71 H71A 109.5
Cl71 C71 H71B 109.5
Cl72 C71 H71B 109.5
H71A C71 H71B 108.1

loop_
_geom_bond_atom_site_label_1
_geom_bond_atom_site_label_2
_geom_bond_distance
Mn1 N2 2.289(5)
Mn1 N3 2.299(5)
Mn1 Cl1 2.403(2)
Mn1 Cl2 2.407(2)
Mn1 N4 2.485(5)
Mn1 N1 2.508(4)
N1 C9 1.324(8)
N1 C1 1.391(8)
C1 C2 1.406(10)
C1 C6 1.426(8)
N2 C10 1.249(7)
N2 C11 1.483(7)
C2 C3 1.387(10)
C2 H2A 0.9500
N3 C17 1.253(7)
N3 C16 1.510(7)
C3 C4 1.396(9)
C3 H3A 0.9500
N4 C18 1.332(8)
N4 C26 1.405(8)
C4 C5 1.385(10)
C4 H4A 0.9500
C5 C6 1.422(10)
C5 H5A 0.9500
C6 C7 1.432(10)
C7 C8 1.374(9)
C7 H7A 0.9500
C8 C9 1.414(8)
C8 H8A 0.9500
C9 C10 1.489(9)
C10 H10A 0.9500
C11 C16 1.518(8)
C11 C12 1.546(8)
C11 H11A 1.0000
C12 C13 1.553(8)
C12 H12A 0.9900
C12 H12B 0.9900
C13 C14 1.517(8)
C13 H13A 0.9900
C13 H13B 0.9900
C14 C15 1.547(8)
C14 H14A 0.9900
C14 H14B 0.9900
C15 C16 1.539(8)
C15 H15A 0.9900
C15 H15B 0.9900
C16 H16A 1.0000
C17 C18 1.503(9)
C17 H17A 0.9500
C18 C19 1.402(7)
C19 C20 1.401(10)
C19 H19A 0.9500
C20 C21 1.367(10)
C20 H20A 0.9500
C21 C22 1.413(10)
C21 C26 1.440(8)
C22 C23 1.381(11)
C22 H22A 0.9500
C23 C24 1.428(10)
C23 H23A 0.9500
C24 C25 1.368(9)
C24 H24A 0.9500
C25 C26 1.408(9)
C25 H25A 0.9500
Mn2 N32 2.288(5)
Mn2 N33 2.292(5)
Mn2 Cl3 2.398(2)
Mn2 Cl4 2.401(2)
Mn2 N34 2.495(5)
Mn2 N31 2.510(4)
N31 C39 1.327(8)
N31 C31 1.389(8)
N32 C40 1.270(7)
N32 C41 1.489(8)
N33 C47 1.276(7)
N33 C46 1.484(7)
N34 C48 1.343(8)
N34 C56 1.371(8)
C31 C36 1.428(8)
C31 C32 1.447(9)
C32 C33 1.365(9)
C32 H32A 0.9500
C33 C34 1.395(8)
C33 H33A 0.9500
C34 C35 1.376(10)
C34 H34A 0.9500
C35 C36 1.424(9)
C35 H35A 0.9500
C36 C37 1.409(9)
C37 C38 1.359(9)
C37 H37A 0.9500
C38 C39 1.420(8)
C38 H38A 0.9500
C39 C40 1.478(10)
C40 H40A 0.9500
C41 C46 1.534(7)
C41 C42 1.550(9)
C41 H41A 1.0000
C42 C43 1.510(9)
C42 H42A 0.9900
C42 H42B 0.9900
C43 C44 1.500(8)
C43 H43A 0.9900
C43 H43B 0.9900
C44 C45 1.561(9)
C44 H44A 0.9900
C44 H44B 0.9900
C45 C46 1.531(8)
C45 H45A 0.9900
C45 H45B 0.9900
C46 H46A 1.0000
C47 C48 1.485(9)
C47 H47A 0.9500
C48 C49 1.412(8)
C49 C50 1.357(9)
C49 H49A 0.9500
C50 C51 1.448(9)
C50 H50A 0.9500
C51 C52 1.418(10)
C51 C56 1.426(8)
C52 C53 1.350(9)
C52 H52A 0.9500
C53 C54 1.394(8)
C53 H53A 0.9500
C54 C55 1.394(10)
C54 H54A 0.9500
C55 C56 1.424(9)
C55 H55A 0.9500
Cl61 C61 1.754(9)
C61 Cl62 1.727(9)
C61 H61A 0.9900
C61 H61B 0.9900
Cl71 C71 1.713(9)
C71 Cl72 1.773(9)
C71 H71A 0.9900
C71 H71B 0.9900
